data_7250209
loop_
_publ_author_name
'Prohens, Rafel'
'Barbas, Rafael'
'Barcel\'o-Oliver, Miquel'
'Frontera, Antonio'

_publ_section_title
;
 New salt-solvates of Mirabegron: a combined experimental and
 computational study
;
_journal_issue 17
_journal_name_full CrystEngComm
_journal_page_first 2720
_journal_page_last 2728
_journal_paper_doi 10.1039/D4CE01228C
_journal_volume 27
_journal_year 2025
_chemical_formula_moiety 'C21 H25 N4 O2 S, C4 H7 O2, C2 H3 N'
_chemical_formula_sum 'C27 H35 N5 O4 S'
_chemical_formula_weight 525.66
_space_group_crystal_system triclinic
_space_group_IT_number 2
_space_group_name_Hall '-P 1'
_space_group_name_H-M_alt 'P -1'
_atom_sites_solution_hydrogens mixed
_atom_sites_solution_primary dual
_audit_creation_date 2025-03-05
_audit_creation_method
;
Olex2 1.5
(compiled 2024.01.12 svn.r2f8d729c for OlexSys, GUI svn.r6928)
;
_audit_update_record
;
2025-03-05 deposited with the CCDC.	2025-03-31 downloaded from the CCDC.
;
_cell_angle_alpha 81.610(4)
_cell_angle_beta 88.461(4)
_cell_angle_gamma 83.493(3)
_cell_formula_units_Z 2
_cell_length_a 7.9585(6)
_cell_length_b 9.7595(8)
_cell_length_c 18.6559(16)
_cell_measurement_reflns_used 9968
_cell_measurement_temperature 100
_cell_measurement_theta_max 28.24
_cell_measurement_theta_min 2.25
_cell_volume 1424.2(2)
_computing_cell_refinement 'Bruker Apex5, 2024'
_computing_data_collection 'Bruker Apex5, 2024'
_computing_data_reduction 'SAINT v8.40A (Bruker, 2019)'
_computing_molecular_graphics 'Olex2 1.5 (Dolomanov et al., 2009)'
_computing_publication_material 'Olex2 1.5 (Dolomanov et al., 2009)'
_computing_structure_refinement 'SHELXL 2019/3 (Sheldrick, 2015)'
_computing_structure_solution 'SHELXT  (Sheldrick, 2015)'
_diffrn_ambient_temperature 100
_diffrn_measured_fraction_theta_full 1.000
_diffrn_measured_fraction_theta_max 0.995
_diffrn_measurement_device_type 'Bruker D8 Venture'
_diffrn_measurement_method '\f and \w scans'
_diffrn_radiation_monochromator multilayer
_diffrn_radiation_type MoK\a
_diffrn_radiation_wavelength 0.71073
_diffrn_reflns_av_R_equivalents 0.0616
_diffrn_reflns_av_unetI/netI 0.0332
_diffrn_reflns_Laue_measured_fraction_full 1.000
_diffrn_reflns_Laue_measured_fraction_max 0.995
_diffrn_reflns_limit_h_max 10
_diffrn_reflns_limit_h_min -10
_diffrn_reflns_limit_k_max 13
_diffrn_reflns_limit_k_min -13
_diffrn_reflns_limit_l_max 24
_diffrn_reflns_limit_l_min -24
_diffrn_reflns_number 7062
_diffrn_reflns_point_group_measured_fraction_full 1.000
_diffrn_reflns_point_group_measured_fraction_max 0.995
_diffrn_reflns_theta_full 25.242
_diffrn_reflns_theta_max 28.321
_diffrn_reflns_theta_min 2.122
_diffrn_source 'high brilliance microfocus sealed tube'
_exptl_absorpt_coefficient_mu 0.153
_exptl_absorpt_correction_T_max 0.7457
_exptl_absorpt_correction_T_min 0.6975
_exptl_absorpt_correction_type multi-scan
_exptl_absorpt_process_details sadabs
_exptl_crystal_colour colourless
_exptl_crystal_density_diffrn 1.226
_exptl_crystal_description prism
_exptl_crystal_F_000 560
_exptl_crystal_size_max 0.313
_exptl_crystal_size_mid 0.187
_exptl_crystal_size_min 0.101
_refine_diff_density_max 0.822
_refine_diff_density_min -0.959
_refine_diff_density_rms 0.085
_refine_ls_extinction_coef 0.0081(10)
_refine_ls_extinction_expression Fc^*^=kFc[1+0.001xFc^2^\l^3^/sin(2\q)]^-1/4^
_refine_ls_extinction_method 'SHELXL-2019/2 (Sheldrick 2019)'
_refine_ls_goodness_of_fit_ref 1.177
_refine_ls_hydrogen_treatment mixed
_refine_ls_matrix_type full
_refine_ls_number_parameters 432
_refine_ls_number_reflns 7062
_refine_ls_number_restraints 606
_refine_ls_restrained_S_all 1.205
_refine_ls_R_factor_all 0.1098
_refine_ls_R_factor_gt 0.0955
_refine_ls_shift/su_max 0.000
_refine_ls_shift/su_mean 0.000
_refine_ls_structure_factor_coef Fsqd
_refine_ls_weighting_details 'w=1/[\s^2^(Fo^2^)+5.6596P] where P=(Fo^2^+2Fc^2^)/3'
_refine_ls_weighting_scheme calc
_refine_ls_wR_factor_gt 0.1957
_refine_ls_wR_factor_ref 0.2012
_reflns_Friedel_coverage 0.000
_reflns_number_gt 5911
_reflns_number_total 7062
_reflns_threshold_expression 'I > 2\s(I)'
_cod_data_source_file d4ce01228c2.cif
_cod_data_source_block 2
_cod_depositor_comments 'Adding full bibliography for 7250208--7250210.cif.'
_cod_database_code 7250209
_shelx_shelxl_version_number 2019/3
_shelx_space_group_comment
;
The symmetry employed for this shelxl refinement is uniquely defined
by the following loop, which should always be used as a source of
symmetry information in preference to the above space-group names.
They are only intended as comments.
;
_olex2_refinement_description
;
1. Fixed Uiso
 At 1.2 times of:
  All C(H) groups, All C(H,H) groups, All N(H) groups, All N(H,H) groups, All
  O(H) groups
 At 1.5 times of:
  All C(H,H,H) groups
2. Restrained distances
 O1-H1
 0.9 with sigma of 0.01
 H1-O4_$2
 1.9 with sigma of 0.01
 O1-C15
 1.45 with sigma of 0.01
 O3-H1A_$1 = C9-C10 = C11-C10 = C6-C11 = C9-C8
 1.39 with sigma of 0.02
 C6-C11A = C11A-C10A = C9-C10A = C9-C8A = C8A-C7A = C7A-C6
 1.39 with sigma of 0.02
 C6-C11 \\sim C6-C11A
 with sigma of 0.02
 C8-C9 \\sim C8A-C9
 with sigma of 0.02
 C9-C10 \\sim C9-C10A
 with sigma of 0.02
 C10-C11 \\sim C10A-C11A
 with sigma of 0.02
 C6-C8 \\sim C6-C8A
 with sigma of 0.04
 C6-C10 \\sim C6-C10A
 with sigma of 0.04
 C9-C11 \\sim C9-C11A
 with sigma of 0.04
 C23-C24 \\sim C23-C24A
 with sigma of 0.02
 C23-C25 \\sim C23-C25A
 with sigma of 0.02
 C3N-H3NA \\sim C6N-H6NA
 with sigma of 0.02
 C3N-H3NB \\sim C6N-H6NB
 with sigma of 0.02
 C3N-H3NC \\sim C6N-H6NC
 with sigma of 0.02
 C3N-C2N \\sim C6N-C5N
 with sigma of 0.02
 C2N-N1N \\sim C5N-N4N
 with sigma of 0.02
 C3N-N1N \\sim C6N-N4N
 with sigma of 0.04
 H3NA-H3NB \\sim H6NA-H6NB
 with sigma of 0.04
 H3NA-H3NC \\sim H6NA-H6NC
 with sigma of 0.04
 H3NA-C2N \\sim H6NA-C5N
 with sigma of 0.04
 H3NB-H3NC \\sim H6NB-H6NC
 with sigma of 0.04
 H3NB-C2N \\sim H6NB-C5N
 with sigma of 0.04
 H3NC-C2N \\sim H6NC-C5N
 with sigma of 0.04
3. Restrained planarity
 C11, C10, C12, C9, C8, C6, N2
 with sigma of 0.1
 C6, C8, C9, C10, C11, N2, C12
 with sigma of 0.1
 C6, C9, C7A, C10A, C8A, C11A, N2, C12
 with sigma of 0.1
4. Uiso/Uaniso restraints and constraints
C24A \\sim C24 \\sim C23 \\sim C25 \\sim C25A \\sim C22: within 5A with sigma
of 0.002 and sigma for terminal atoms of 0.004 within 5A
N1N \\sim C2N \\sim N4N \\sim C5N \\sim C3N \\sim C6N: within 5A with sigma of
0.002 and sigma for terminal atoms of 0.004 within 5A
C8 \\sim C8A \\sim C9 \\sim C10 \\sim C10A \\sim C11 \\sim C11A \\sim C6 \\sim
C7A \\sim C7: within 5A with sigma of 0.002 and sigma for terminal atoms of
0.004 within 5A
5. Rigid body (RIGU) restrains
 C9, C8, C7, C6, C11, C10
 with sigma for 1-2 distances of 0.001 and sigma for 1-3 distances of 0.002
 C11A, C10A, C9, C8A, C7A, C6
 with sigma for 1-2 distances of 0.001 and sigma for 1-3 distances of 0.002
 C24, C23, C25
 with sigma for 1-2 distances of 0.001 and sigma for 1-3 distances of 0.002
 C24A, C23, C25A
 with sigma for 1-2 distances of 0.001 and sigma for 1-3 distances of 0.002
 N4N, C5N, C6N
 with sigma for 1-2 distances of 0.001 and sigma for 1-3 distances of 0.002
 N1N, C2N, C3N
 with sigma for 1-2 distances of 0.001 and sigma for 1-3 distances of 0.002
6. Others
 Sof(C11A)=Sof(H11A)=Sof(C10A)=Sof(H10A)=Sof(C8A)=Sof(H8A)=Sof(C7A)=Sof(H7A)=1-
 FVAR(1)
 Sof(C8)=Sof(H8)=Sof(C10)=Sof(H10)=Sof(C11)=Sof(H11)=Sof(C7)=Sof(H7)=FVAR(1)
 Sof(H23A)=Sof(C25A)=Sof(H25D)=Sof(H25E)=Sof(H25F)=Sof(C24A)=Sof(H24D)=
 Sof(H24E)=Sof(H24F)=1-FVAR(2)
 Sof(H23)=Sof(C24)=Sof(H24A)=Sof(H24B)=Sof(H24C)=Sof(C25)=Sof(H25A)=Sof(H25B)=
 Sof(H25C)=FVAR(2)
 Sof(O1')=Sof(H1')=1-FVAR(3)
 Sof(O1)=Sof(H1)=FVAR(3)
 Sof(N4N)=Sof(C5N)=Sof(C6N)=Sof(H6NA)=Sof(H6NB)=Sof(H6NC)=1-FVAR(4)
 Sof(C3N)=Sof(H3NA)=Sof(H3NB)=Sof(H3NC)=Sof(C2N)=Sof(N1N)=FVAR(4)
 Fixed Sof: H15(0.5) H15A(0.5)
7.a Ternary CH refined with riding coordinates:
 C15(H15), C15(H15A), C23(H23), C23(H23A)
7.b Secondary CH2 refined with riding coordinates:
 N1(H1A,H1B), C4(H4C,H4D), C12(H12A,H12B), C13(H13A,H13B), C14(H14A,H14B)
7.c Aromatic/amide H refined with riding coordinates:
 N2(H2), C2(H2A), C11A(H11A), C10A(H10A), C8A(H8A), C7A(H7A), C8(H8), C10(H10),
  C11(H11), C17(H17), C18(H18), C19(H19), C20(H20), C21(H21), C7(H7)
7.d Fitted hexagon refined as free rotating group:
 C6(C11A,C10A,C9,C8A,C7A)
7.e X=CH2 refined with riding coordinates:
 N4(H4A,H4B)
7.f Idealised Me refined as rotating group:
 C24(H24A,H24B,H24C), C25(H25A,H25B,H25C), C25A(H25D,H25E,H25F), C24A(H24D,
 H24E,H24F), C3N(H3NA,H3NB,H3NC), C6N(H6NA,H6NB,H6NC)
;
_olex2_submission_special_instructions 'No special instructions were received'

loop_
_space_group_symop_operation_xyz
'x, y, z'
'-x, -y, -z'

loop_
_atom_site_label
_atom_site_type_symbol
_atom_site_fract_x
_atom_site_fract_y
_atom_site_fract_z
_atom_site_U_iso_or_equiv
_atom_site_adp_type
_atom_site_occupancy
_atom_site_site_symmetry_order
_atom_site_calc_flag
_atom_site_refinement_flags_posn
_atom_site_refinement_flags_adp
_atom_site_refinement_flags_occupancy
_atom_site_disorder_assembly
_atom_site_disorder_group
S1 S -0.13237(12) 0.75681(10) -0.29416(6) 0.0321(3) Uani 1 1 d . . . . .
O1 O 0.6316(7) 0.9093(6) 0.3287(3) 0.0333(16) Uani 0.506(7) 1 d D . P A 1
H1 H 0.660(8) 0.934(9) 0.2816(14) 0.040 Uiso 0.506(7) 1 d D U P A 1
O1' O 0.4735(7) 0.9425(5) 0.2566(3) 0.0265(14) Uani 0.494(7) 1 d . . P A 2
H1' H 0.584(12) 0.950(9) 0.231(5) 0.032 Uiso 0.494(7) 1 d . U P A 2
O2 O 0.5570(3) 0.5704(3) -0.23063(14) 0.0255(5) Uani 1 1 d . . . . .
N1 N 0.6602(3) 0.6707(3) 0.24049(16) 0.0198(6) Uani 1 1 d . . . . .
H1A H 0.743025 0.726380 0.244066 0.024 Uiso 1 1 calc R U . . .
H1B H 0.708932 0.580841 0.247403 0.024 Uiso 1 1 calc R U . . .
N2 N 0.4440(4) 0.7522(3) -0.17574(15) 0.0207(6) Uani 1 1 d . . . . .
H2 H 0.369921 0.826858 -0.182264 0.025 Uiso 1 1 calc R U . . .
N3 N 0.1458(4) 0.5934(3) -0.27046(17) 0.0241(6) Uani 1 1 d . . . . .
N4 N -0.1003(4) 0.4799(3) -0.2505(3) 0.0472(11) Uani 1 1 d . . . . .
H4A H -0.042739 0.397402 -0.239074 0.057 Uiso 1 1 calc R U . . .
H4B H -0.211532 0.488113 -0.250201 0.057 Uiso 1 1 calc R U . . .
C1 C -0.0183(5) 0.5931(4) -0.2682(2) 0.0280(8) Uani 1 1 d . . . . .
C2 C 0.0587(5) 0.8277(4) -0.3087(2) 0.0258(7) Uani 1 1 d . . . . .
H2A H 0.069483 0.923284 -0.324625 0.031 Uiso 1 1 calc R U . . .
C3 C 0.1884(4) 0.7280(3) -0.29406(18) 0.0195(6) Uani 1 1 d . . . . .
C4 C 0.3733(4) 0.7467(4) -0.30025(18) 0.0216(7) Uani 1 1 d . . . . .
H4C H 0.386551 0.847437 -0.309559 0.026 Uiso 1 1 calc R U . . .
H4D H 0.423411 0.703589 -0.341881 0.026 Uiso 1 1 calc R U . . .
C28 C 0.4672(4) 0.6812(3) -0.23184(18) 0.0188(6) Uani 1 1 d . . . . .
C6 C 0.5233(4) 0.7232(3) -0.10644(12) 0.0221(5) Uani 1 1 d DG U . . .
C11A C 0.4975(6) 0.8291(3) -0.06362(18) 0.0223(5) Uani 0.581(9) 1 d DG U P B 2
H11A H 0.435105 0.915405 -0.081878 0.027 Uiso 0.581(9) 1 calc R U P B 2
C10A C 0.5630(6) 0.8087(3) 0.00593(17) 0.0225(6) Uani 0.581(9) 1 d DG U P B 2
H10A H 0.545339 0.881059 0.035203 0.027 Uiso 0.581(9) 1 calc R U P B 2
C9 C 0.6542(4) 0.6824(3) 0.03265(12) 0.0231(5) Uani 1 1 d DG U . B .
C8A C 0.6800(6) 0.5766(3) -0.01017(18) 0.0214(5) Uani 0.581(9) 1 d DG U P B 2
H8A H 0.742400 0.490259 0.008090 0.026 Uiso 0.581(9) 1 calc R U P B 2
C7A C 0.6145(6) 0.5970(3) -0.07972(17) 0.0217(6) Uani 0.581(9) 1 d DG U P B 2
H7A H 0.632167 0.524603 -0.108991 0.026 Uiso 0.581(9) 1 calc R U P B 2
C8 C 0.7059(11) 0.5943(8) -0.0147(4) 0.0215(6) Uani 0.419(9) 1 d D U P B 1
H8 H 0.789205 0.518359 -0.000019 0.026 Uiso 0.419(9) 1 calc R U P B 1
C10 C 0.5097(10) 0.7781(8) 0.0170(4) 0.0222(6) Uani 0.419(9) 1 d D U P B 1
H10 H 0.456729 0.827046 0.053465 0.027 Uiso 0.419(9) 1 calc R U P B 1
C11 C 0.4453(11) 0.8000(8) -0.0533(4) 0.0222(6) Uani 0.419(9) 1 d D U P B 1
H11 H 0.349652 0.866103 -0.065332 0.027 Uiso 0.419(9) 1 calc R U P B 1
C12 C 0.7204(5) 0.6560(4) 0.1105(2) 0.0300(8) Uani 1 1 d . . . . .
H12A H 0.756023 0.555136 0.123737 0.036 Uiso 1 1 calc R U . B .
H12B H 0.821367 0.705899 0.112520 0.036 Uiso 1 1 calc R U . . .
C13 C 0.5906(4) 0.7027(4) 0.16584(19) 0.0237(7) Uani 1 1 d . . . . .
H13A H 0.557525 0.804242 0.154099 0.028 Uiso 1 1 calc R U . . .
H13B H 0.488189 0.654723 0.163504 0.028 Uiso 1 1 calc R U . . .
C14 C 0.5327(5) 0.6897(4) 0.2999(2) 0.0253(7) Uani 1 1 d . . . . .
H14A H 0.425144 0.658545 0.286561 0.030 Uiso 1 1 calc R U . . .
H14B H 0.573398 0.629433 0.344786 0.030 Uiso 1 1 calc R U . . .
C15 C 0.4991(5) 0.8369(4) 0.3150(2) 0.0289(8) Uani 1 1 d D . . . .
H15 H 0.442794 0.890967 0.270732 0.035 Uiso 0.5 1 calc R U P A 1
H15A H 0.606740 0.854572 0.336711 0.035 Uiso 0.5 1 calc R U P A 2
C16 C 0.3716(5) 0.8456(4) 0.3752(2) 0.0300(9) Uani 1 1 d . . . . .
C17 C 0.2042(6) 0.8299(4) 0.3630(2) 0.0351(9) Uani 1 1 d . . . . .
H17 H 0.170541 0.817824 0.316079 0.042 Uiso 1 1 calc R U . . .
C18 C 0.0858(6) 0.8316(5) 0.4186(3) 0.0468(12) Uani 1 1 d . . . . .
H18 H -0.028510 0.821614 0.409091 0.056 Uiso 1 1 calc R U . . .
C19 C 0.1300(8) 0.8473(7) 0.4864(3) 0.0634(17) Uani 1 1 d . . . . .
H19 H 0.047252 0.846989 0.524096 0.076 Uiso 1 1 calc R U . . .
C20 C 0.2955(9) 0.8637(7) 0.5008(3) 0.071(2) Uani 1 1 d . . . . .
H20 H 0.327219 0.874121 0.548241 0.085 Uiso 1 1 calc R U . . .
C21 C 0.4181(7) 0.8647(5) 0.4437(2) 0.0428(11) Uani 1 1 d . . . . .
H21 H 0.531564 0.878477 0.452574 0.051 Uiso 1 1 calc R U . . .
O3 O -0.0595(3) 0.8090(3) 0.22807(17) 0.0333(7) Uani 1 1 d D . . . .
O4 O -0.2409(3) 0.9904(3) 0.18924(16) 0.0316(6) Uani 1 1 d . . . . .
C22 C -0.0946(5) 0.9283(4) 0.1916(2) 0.0276(6) Uani 1 1 d . U . . .
C23 C 0.0476(5) 0.9970(4) 0.1509(2) 0.0364(7) Uani 1 1 d D U . . .
H23 H 0.150995 0.980926 0.181622 0.044 Uiso 0.461(11) 1 calc R U P C 1
H23A H 0.126479 1.012825 0.188963 0.044 Uiso 0.539(11) 1 calc R U P C 2
C24 C 0.0227(14) 1.1425(11) 0.1177(8) 0.0348(11) Uani 0.461(11) 1 d D U P C 1
H24A H -0.065271 1.154347 0.080853 0.052 Uiso 0.461(11) 1 calc R U P C 1
H24B H 0.128806 1.169444 0.094935 0.052 Uiso 0.461(11) 1 calc R U P C 1
H24C H -0.012008 1.201409 0.154926 0.052 Uiso 0.461(11) 1 calc R U P C 1
C25 C 0.0836(14) 0.9201(11) 0.0790(6) 0.0362(10) Uani 0.461(11) 1 d D U P C 1
H25A H -0.017001 0.937734 0.048424 0.054 Uiso 0.461(11) 1 calc R U P C 1
H25B H 0.109859 0.819588 0.093739 0.054 Uiso 0.461(11) 1 calc R U P C 1
H25C H 0.179550 0.957022 0.051652 0.054 Uiso 0.461(11) 1 calc R U P C 1
C7 C 0.6415(12) 0.6103(9) -0.0848(5) 0.0214(6) Uani 0.419(9) 1 d . U P B 1
H7 H 0.678009 0.545374 -0.116863 0.026 Uiso 0.419(9) 1 calc R U P B 1
C25A C 0.1471(11) 0.8916(9) 0.1084(5) 0.0362(10) Uani 0.539(11) 1 d D U P C 2
H25D H 0.079103 0.876655 0.067780 0.054 Uiso 0.539(11) 1 calc R U P C 2
H25E H 0.173540 0.803153 0.140342 0.054 Uiso 0.539(11) 1 calc R U P C 2
H25F H 0.252375 0.927452 0.089806 0.054 Uiso 0.539(11) 1 calc R U P C 2
C24A C -0.0243(12) 1.1476(9) 0.1133(6) 0.0347(11) Uani 0.539(11) 1 d D U P C 2
H24D H -0.069839 1.203556 0.150404 0.052 Uiso 0.539(11) 1 calc R U P C 2
H24E H -0.114399 1.139711 0.079848 0.052 Uiso 0.539(11) 1 calc R U P C 2
H24F H 0.066874 1.192720 0.086415 0.052 Uiso 0.539(11) 1 calc R U P C 2
C3N C 0.2716(17) 0.4540(18) 0.4423(6) 0.087(2) Uani 0.696(9) 1 d D U P D 1
H3NA H 0.186601 0.511824 0.410721 0.130 Uiso 0.696(9) 1 calc DR U P D 1
H3NB H 0.287366 0.359719 0.429160 0.130 Uiso 0.696(9) 1 calc DR U P D 1
H3NC H 0.379054 0.494703 0.436383 0.130 Uiso 0.696(9) 1 calc DR U P D 1
C2N C 0.2155(17) 0.4478(16) 0.5164(5) 0.086(2) Uani 0.696(9) 1 d D U P D 1
N1N N 0.1807(12) 0.4364(11) 0.5762(4) 0.088(2) Uani 0.696(9) 1 d D U P D 1
N4N N 0.299(3) 0.530(2) 0.5498(10) 0.087(2) Uani 0.304(9) 1 d D U P D 2
C5N C 0.258(4) 0.484(3) 0.5004(12) 0.087(2) Uani 0.304(9) 1 d D U P D 2
C6N C 0.225(4) 0.443(4) 0.4320(12) 0.086(2) Uani 0.304(9) 1 d D U P D 2
H6NA H 0.294235 0.490551 0.394161 0.13(10) Uiso 0.304(9) 1 calc DR . P D 2
H6NB H 0.105201 0.467189 0.420436 0.04(4) Uiso 0.304(9) 1 calc DR . P D 2
H6NC H 0.253573 0.341581 0.434600 0.16(14) Uiso 0.304(9) 1 calc DR . P D 2

loop_
_atom_site_aniso_label
_atom_site_aniso_U_11
_atom_site_aniso_U_22
_atom_site_aniso_U_33
_atom_site_aniso_U_23
_atom_site_aniso_U_13
_atom_site_aniso_U_12
S1 0.0212(4) 0.0207(4) 0.0539(7) -0.0069(4) -0.0108(4) 0.0041(3)
O1 0.045(4) 0.031(3) 0.029(3) -0.013(2) 0.005(2) -0.015(2)
O1' 0.028(3) 0.019(3) 0.031(3) 0.000(2) 0.005(2) 0.001(2)
O2 0.0229(12) 0.0256(13) 0.0284(14) -0.0101(10) 0.0031(10) 0.0027(10)
N1 0.0171(13) 0.0157(13) 0.0263(15) -0.0030(11) 0.0029(11) -0.0009(10)
N2 0.0199(14) 0.0194(13) 0.0221(14) -0.0040(11) -0.0033(11) 0.0022(11)
N3 0.0215(14) 0.0170(13) 0.0343(17) -0.0062(12) -0.0053(12) -0.0008(11)
N4 0.0151(15) 0.0200(16) 0.105(4) -0.0046(19) -0.0017(18) -0.0005(12)
C1 0.0232(17) 0.0166(16) 0.045(2) -0.0075(15) -0.0103(16) 0.0034(13)
C2 0.0282(18) 0.0195(16) 0.0298(19) -0.0052(14) -0.0043(15) -0.0001(13)
C3 0.0275(17) 0.0147(14) 0.0163(15) -0.0017(12) -0.0036(13) -0.0020(12)
C4 0.0217(16) 0.0246(17) 0.0187(16) -0.0052(13) 0.0045(13) -0.0021(13)
C28 0.0162(15) 0.0175(15) 0.0235(17) -0.0034(12) 0.0044(12) -0.0060(12)
C6 0.0240(11) 0.0193(9) 0.0234(9) -0.0050(8) -0.0006(8) -0.0011(8)
C11A 0.0242(12) 0.0190(10) 0.0237(10) -0.0047(9) -0.0005(9) -0.0006(9)
C10A 0.0244(12) 0.0194(10) 0.0240(10) -0.0050(9) -0.0006(9) -0.0009(9)
C9 0.0249(11) 0.0204(9) 0.0241(9) -0.0053(8) -0.0010(8) -0.0001(8)
C8A 0.0227(12) 0.0183(10) 0.0232(10) -0.0041(8) 0.0005(9) -0.0014(9)
C7A 0.0234(12) 0.0189(10) 0.0231(10) -0.0046(9) 0.0003(9) -0.0016(9)
C8 0.0230(12) 0.0184(10) 0.0232(10) -0.0043(9) 0.0001(9) -0.0015(9)
C10 0.0237(12) 0.0193(10) 0.0238(10) -0.0047(9) -0.0001(9) -0.0013(9)
C11 0.0238(12) 0.0192(10) 0.0238(10) -0.0046(9) 0.0000(9) -0.0010(9)
C12 0.0292(19) 0.0297(19) 0.031(2) -0.0123(16) -0.0063(15) 0.0071(15)
C13 0.0179(16) 0.0254(17) 0.0263(18) 0.0022(14) -0.0014(13) -0.0044(13)
C14 0.0255(17) 0.0203(16) 0.0296(19) -0.0041(14) 0.0114(14) -0.0025(13)
C15 0.047(2) 0.0190(17) 0.0211(18) -0.0052(13) 0.0037(16) -0.0042(15)
C16 0.049(2) 0.0178(16) 0.0204(18) -0.0019(13) 0.0067(16) 0.0071(15)
C17 0.048(3) 0.0265(19) 0.027(2) -0.0025(15) 0.0033(18) 0.0074(17)
C18 0.045(3) 0.045(3) 0.040(3) 0.007(2) 0.010(2) 0.020(2)
C19 0.063(4) 0.083(4) 0.032(3) 0.002(3) 0.020(2) 0.025(3)
C20 0.088(5) 0.097(5) 0.019(2) -0.010(3) 0.008(2) 0.028(4)
C21 0.058(3) 0.047(3) 0.021(2) -0.0056(18) -0.0012(19) 0.008(2)
O3 0.0273(14) 0.0202(12) 0.0511(18) 0.0039(12) -0.0195(12) -0.0037(10)
O4 0.0172(12) 0.0222(13) 0.0533(18) -0.0006(12) -0.0022(12) 0.0003(10)
C22 0.0248(14) 0.0275(14) 0.0331(15) -0.0108(12) 0.0072(12) -0.0076(12)
C23 0.0320(15) 0.0348(14) 0.0437(16) -0.0086(12) 0.0144(13) -0.0090(12)
C24 0.029(2) 0.0360(17) 0.040(2) -0.0063(17) 0.013(2) -0.0113(18)
C25 0.031(2) 0.037(2) 0.041(2) -0.0074(17) 0.0135(19) -0.0057(19)
C7 0.0231(12) 0.0185(10) 0.0230(10) -0.0046(9) 0.0003(9) -0.0018(9)
C25A 0.031(2) 0.0364(19) 0.042(2) -0.0073(17) 0.0117(18) -0.0065(17)
C24A 0.029(2) 0.0361(17) 0.040(2) -0.0053(16) 0.014(2) -0.0120(18)
C3N 0.088(5) 0.118(5) 0.051(3) -0.011(3) -0.009(3) 0.002(4)
C2N 0.087(5) 0.119(5) 0.050(3) -0.013(3) -0.011(3) 0.001(4)
N1N 0.089(4) 0.123(5) 0.051(3) -0.013(3) -0.011(3) 0.000(3)
N4N 0.089(5) 0.120(5) 0.051(3) -0.013(3) -0.012(3) 0.001(4)
C5N 0.088(5) 0.120(5) 0.051(3) -0.013(3) -0.011(3) 0.001(4)
C6N 0.088(5) 0.119(5) 0.050(3) -0.013(3) -0.011(3) 0.001(4)

loop_
_atom_type_symbol
_atom_type_description
_atom_type_scat_dispersion_real
_atom_type_scat_dispersion_imag
_atom_type_scat_source
C C 0.0033 0.0016 'International Tables Vol C Tables 4.2.6.8 and 6.1.1.4'
H H 0.0000 0.0000 'International Tables Vol C Tables 4.2.6.8 and 6.1.1.4'
N N 0.0061 0.0033 'International Tables Vol C Tables 4.2.6.8 and 6.1.1.4'
O O 0.0106 0.0060 'International Tables Vol C Tables 4.2.6.8 and 6.1.1.4'
S S 0.1246 0.1234 'International Tables Vol C Tables 4.2.6.8 and 6.1.1.4'

loop_
_geom_angle_atom_site_label_1
_geom_angle_atom_site_label_2
_geom_angle_atom_site_label_3
_geom_angle
_geom_angle_site_symmetry_1
_geom_angle_site_symmetry_3
_geom_angle_publ_flag
C2 S1 C1 88.78(18) . . ?
C15 O1 H1 96(4) . . ?
C15 O1' H1' 107(5) . . ?
H1A N1 H1B 107.6 . . ?
C13 N1 H1A 108.6 . . ?
C13 N1 H1B 108.6 . . ?
C13 N1 C14 114.8(3) . . ?
C14 N1 H1A 108.6 . . ?
C14 N1 H1B 108.6 . . ?
C28 N2 H2 115.6 . . ?
C28 N2 C6 128.8(3) . . ?
C6 N2 H2 115.6 . . ?
C1 N3 C3 110.4(3) . . ?
H4A N4 H4B 120.0 . . ?
C1 N4 H4A 120.0 . . ?
C1 N4 H4B 120.0 . . ?
N3 C1 S1 114.5(3) . . ?
N3 C1 N4 125.3(3) . . ?
N4 C1 S1 120.1(3) . . ?
S1 C2 H2A 124.9 . . ?
C3 C2 S1 110.2(3) . . ?
C3 C2 H2A 124.9 . . ?
N3 C3 C4 117.3(3) . . ?
C2 C3 N3 116.1(3) . . ?
C2 C3 C4 126.6(3) . . ?
C3 C4 H4C 109.3 . . ?
C3 C4 H4D 109.3 . . ?
C3 C4 C28 111.6(3) . . ?
H4C C4 H4D 108.0 . . ?
C28 C4 H4C 109.3 . . ?
C28 C4 H4D 109.3 . . ?
O2 C28 N2 124.3(3) . . ?
O2 C28 C4 120.1(3) . . ?
N2 C28 C4 115.5(3) . . ?
C11A C6 N2 115.6(2) . . ?
C11A C6 C7A 120.0 . . ?
C7A C6 N2 124.3(2) . . ?
C11 C6 N2 114.8(4) . . ?
C7 C6 N2 124.9(4) . . ?
C7 C6 C11 118.9(5) . . ?
C6 C11A H11A 120.0 . . ?
C10A C11A C6 120.0 . . ?
C10A C11A H11A 120.0 . . ?
C11A C10A H10A 120.0 . . ?
C11A C10A C9 120.0 . . ?
C9 C10A H10A 120.0 . . ?
C10A C9 C12 120.6(2) . . ?
C8A C9 C10A 120.0 . . ?
C8A C9 C12 119.4(2) . . ?
C8 C9 C10 119.2(5) . . ?
C8 C9 C12 120.7(4) . . ?
C10 C9 C12 118.3(4) . . ?
C9 C8A H8A 120.0 . . ?
C9 C8A C7A 120.0 . . ?
C7A C8A H8A 120.0 . . ?
C6 C7A H7A 120.0 . . ?
C8A C7A C6 120.0 . . ?
C8A C7A H7A 120.0 . . ?
C9 C8 H8 118.8 . . ?
C9 C8 C7 122.4(7) . . ?
C7 C8 H8 118.8 . . ?
C9 C10 H10 120.6 . . ?
C11 C10 C9 118.8(6) . . ?
C11 C10 H10 120.6 . . ?
C6 C11 H11 120.1 . . ?
C10 C11 C6 119.8(6) . . ?
C10 C11 H11 120.1 . . ?
C9 C12 H12A 108.9 . . ?
C9 C12 H12B 108.9 . . ?
H12A C12 H12B 107.7 . . ?
C13 C12 C9 113.4(3) . . ?
C13 C12 H12A 108.9 . . ?
C13 C12 H12B 108.9 . . ?
N1 C13 C12 111.0(3) . . ?
N1 C13 H13A 109.4 . . ?
N1 C13 H13B 109.4 . . ?
C12 C13 H13A 109.4 . . ?
C12 C13 H13B 109.4 . . ?
H13A C13 H13B 108.0 . . ?
N1 C14 H14A 108.8 . . ?
N1 C14 H14B 108.8 . . ?
H14A C14 H14B 107.7 . . ?
C15 C14 N1 113.7(3) . . ?
C15 C14 H14A 108.8 . . ?
C15 C14 H14B 108.8 . . ?
O1 C15 C14 120.3(4) . . ?
O1 C15 H15 105.8 . . ?
O1 C15 C16 108.3(4) . . ?
O1' C15 C14 118.3(4) . . ?
O1' C15 H15A 104.0 . . ?
O1' C15 C16 114.7(4) . . ?
C14 C15 H15 105.8 . . ?
C14 C15 H15A 104.0 . . ?
C14 C15 C16 109.9(3) . . ?
C16 C15 H15 105.8 . . ?
C16 C15 H15A 104.0 . . ?
C17 C16 C15 119.6(4) . . ?
C21 C16 C15 121.4(4) . . ?
C21 C16 C17 119.0(4) . . ?
C16 C17 H17 119.7 . . ?
C18 C17 C16 120.6(4) . . ?
C18 C17 H17 119.7 . . ?
C17 C18 H18 119.4 . . ?
C19 C18 C17 121.2(5) . . ?
C19 C18 H18 119.4 . . ?
C18 C19 H19 120.0 . . ?
C18 C19 C20 120.0(5) . . ?
C20 C19 H19 120.0 . . ?
C19 C20 H20 120.3 . . ?
C19 C20 C21 119.4(5) . . ?
C21 C20 H20 120.3 . . ?
C16 C21 C20 119.8(5) . . ?
C16 C21 H21 120.1 . . ?
C20 C21 H21 120.1 . . ?
O3 C22 C23 118.0(3) . . ?
O4 C22 O3 122.2(3) . . ?
O4 C22 C23 119.8(4) . . ?
C22 C23 H23 109.6 . . ?
C22 C23 H23A 105.4 . . ?
C22 C23 C25 105.8(4) . . ?
C22 C23 C25A 108.5(4) . . ?
C22 C23 C24A 108.9(5) . . ?
C24 C23 C22 120.9(6) . . ?
C24 C23 H23 109.6 . . ?
C24 C23 C25 100.5(8) . . ?
C25 C23 H23 109.6 . . ?
C25A C23 H23A 105.4 . . ?
C25A C23 C24A 121.9(7) . . ?
C24A C23 H23A 105.4 . . ?
C23 C24 H24A 109.5 . . ?
C23 C24 H24B 109.5 . . ?
C23 C24 H24C 109.5 . . ?
H24A C24 H24B 109.5 . . ?
H24A C24 H24C 109.5 . . ?
H24B C24 H24C 109.5 . . ?
C23 C25 H25A 109.5 . . ?
C23 C25 H25B 109.5 . . ?
C23 C25 H25C 109.5 . . ?
H25A C25 H25B 109.5 . . ?
H25A C25 H25C 109.5 . . ?
H25B C25 H25C 109.5 . . ?
C6 C7 C8 118.4(7) . . ?
C6 C7 H7 120.8 . . ?
C8 C7 H7 120.8 . . ?
C23 C25A H25D 109.5 . . ?
C23 C25A H25E 109.5 . . ?
C23 C25A H25F 109.5 . . ?
H25D C25A H25E 109.5 . . ?
H25D C25A H25F 109.5 . . ?
H25E C25A H25F 109.5 . . ?
C23 C24A H24D 109.5 . . ?
C23 C24A H24E 109.5 . . ?
C23 C24A H24F 109.5 . . ?
H24D C24A H24E 109.5 . . ?
H24D C24A H24F 109.5 . . ?
H24E C24A H24F 109.5 . . ?
H3NA C3N H3NB 109.5 . . ?
H3NA C3N H3NC 109.5 . . ?
H3NB C3N H3NC 109.5 . . ?
C2N C3N H3NA 109.5 . . ?
C2N C3N H3NB 109.5 . . ?
C2N C3N H3NC 109.5 . . ?
N1N C2N C3N 175.3(15) . . ?
N4N C5N C6N 170(3) . . ?
C5N C6N H6NA 109.5 . . ?
C5N C6N H6NB 109.5 . . ?
C5N C6N H6NC 109.5 . . ?
H6NA C6N H6NB 109.5 . . ?
H6NA C6N H6NC 109.5 . . ?
H6NB C6N H6NC 109.5 . . ?

loop_
_geom_bond_atom_site_label_1
_geom_bond_atom_site_label_2
_geom_bond_distance
_geom_bond_site_symmetry_2
_geom_bond_publ_flag
S1 C1 1.755(4) . ?
S1 C2 1.739(4) . ?
O1 H1 0.907(9) . ?
O1 C15 1.382(6) . ?
O1' H1' 0.99(10) . ?
O1' C15 1.388(6) . ?
O2 C28 1.225(4) . ?
N1 H1A 0.9100 . ?
N1 H1B 0.9100 . ?
N1 C13 1.490(4) . ?
N1 C14 1.500(4) . ?
N2 H2 0.8800 . ?
N2 C28 1.335(4) . ?
N2 C6 1.430(3) . ?
N3 C1 1.306(5) . ?
N3 C3 1.400(4) . ?
N4 H4A 0.8800 . ?
N4 H4B 0.8800 . ?
N4 C1 1.342(5) . ?
C2 H2A 0.9500 . ?
C2 C3 1.340(5) . ?
C3 C4 1.503(5) . ?
C4 H4C 0.9900 . ?
C4 H4D 0.9900 . ?
C4 C28 1.517(5) . ?
C6 C11A 1.3900 . ?
C6 C7A 1.3900 . ?
C6 C11 1.417(8) . ?
C6 C7 1.385(10) . ?
C11A H11A 0.9500 . ?
C11A C10A 1.3900 . ?
C10A H10A 0.9500 . ?
C10A C9 1.3900 . ?
C9 C8A 1.3900 . ?
C9 C8 1.347(8) . ?
C9 C10 1.405(8) . ?
C9 C12 1.534(4) . ?
C8A H8A 0.9500 . ?
C8A C7A 1.3900 . ?
C7A H7A 0.9500 . ?
C8 H8 0.9500 . ?
C8 C7 1.398(11) . ?
C10 H10 0.9500 . ?
C10 C11 1.399(9) . ?
C11 H11 0.9500 . ?
C12 H12A 0.9900 . ?
C12 H12B 0.9900 . ?
C12 C13 1.521(5) . ?
C13 H13A 0.9900 . ?
C13 H13B 0.9900 . ?
C14 H14A 0.9900 . ?
C14 H14B 0.9900 . ?
C14 C15 1.497(5) . ?
C15 H15 1.0000 . ?
C15 H15A 1.0000 . ?
C15 C16 1.499(5) . ?
C16 C17 1.387(6) . ?
C16 C21 1.383(6) . ?
C17 H17 0.9500 . ?
C17 C18 1.382(6) . ?
C18 H18 0.9500 . ?
C18 C19 1.358(8) . ?
C19 H19 0.9500 . ?
C19 C20 1.382(9) . ?
C20 H20 0.9500 . ?
C20 C21 1.425(7) . ?
C21 H21 0.9500 . ?
O3 C22 1.265(5) . ?
O4 C22 1.249(4) . ?
C22 C23 1.512(5) . ?
C23 H23 1.0000 . ?
C23 H23A 1.0000 . ?
C23 C24 1.458(11) . ?
C23 C25 1.634(10) . ?
C23 C25A 1.527(8) . ?
C23 C24A 1.584(10) . ?
C24 H24A 0.9800 . ?
C24 H24B 0.9800 . ?
C24 H24C 0.9800 . ?
C25 H25A 0.9800 . ?
C25 H25B 0.9800 . ?
C25 H25C 0.9800 . ?
C7 H7 0.9500 . ?
C25A H25D 0.9800 . ?
C25A H25E 0.9800 . ?
C25A H25F 0.9800 . ?
C24A H24D 0.9800 . ?
C24A H24E 0.9800 . ?
C24A H24F 0.9800 . ?
C3N H3NA 0.9800 . ?
C3N H3NB 0.9800 . ?
C3N H3NC 0.9800 . ?
C3N C2N 1.437(13) . ?
C2N N1N 1.134(11) . ?
N4N C5N 1.154(17) . ?
C5N C6N 1.433(16) . ?
C6N H6NA 0.9800 . ?
C6N H6NB 0.9800 . ?
C6N H6NC 0.9800 . ?

loop_
_geom_hbond_atom_site_label_D
_geom_hbond_atom_site_label_H
_geom_hbond_atom_site_label_A
_geom_hbond_distance_DH
_geom_hbond_distance_HA
_geom_hbond_distance_DA
_geom_hbond_angle_DHA
_geom_hbond_site_symmetry_A
_geom_hbond_publ_flag
O1 H1 O4 0.907(9) 1.908(9) 2.805(6) 170(6) 1_655 yes
O1' H1' O4 0.99(10) 1.64(10) 2.623(6) 171(8) 1_655 yes
N1 H1A O3 0.91 1.84 2.723(4) 161.6 1_655 yes
N1 H1B N3 0.91 1.94 2.840(4) 167.3 2_665 yes
N2 H2 O4 0.88 1.94 2.811(4) 168.8 2_575 yes
N4 H4A O3 0.88 2.07 2.935(4) 167.8 2_565 yes
N4 H4B O2 0.88 1.97 2.802(4) 157.0 1_455 yes
C7A H7A O2 0.95 2.33 2.918(4) 119.6 . yes
C13 H13B O2 0.99 2.42 3.104(4) 125.4 2_665 yes

loop_
_geom_torsion_atom_site_label_1
_geom_torsion_atom_site_label_2
_geom_torsion_atom_site_label_3
_geom_torsion_atom_site_label_4
_geom_torsion
_geom_torsion_site_symmetry_1
_geom_torsion_site_symmetry_2
_geom_torsion_site_symmetry_3
_geom_torsion_site_symmetry_4
_geom_torsion_publ_flag
S1 C2 C3 N3 -0.6(4) . . . . ?
S1 C2 C3 C4 179.6(3) . . . . ?
O1 C15 C16 C17 155.8(4) . . . . ?
O1 C15 C16 C21 -26.3(5) . . . . ?
O1' C15 C16 C17 65.2(5) . . . . ?
O1' C15 C16 C21 -116.8(5) . . . . ?
N1 C14 C15 O1 -52.9(5) . . . . ?
N1 C14 C15 O1' 45.9(5) . . . . ?
N1 C14 C15 C16 -179.6(3) . . . . ?
N2 C6 C11A C10A 177.1(3) . . . . ?
N2 C6 C7A C8A -176.9(3) . . . . ?
N2 C6 C11 C10 178.6(4) . . . . ?
N2 C6 C7 C8 -178.9(5) . . . . ?
N3 C3 C4 C28 -49.9(4) . . . . ?
C1 S1 C2 C3 0.3(3) . . . . ?
C1 N3 C3 C2 0.7(5) . . . . ?
C1 N3 C3 C4 -179.6(3) . . . . ?
C2 S1 C1 N3 0.1(3) . . . . ?
C2 S1 C1 N4 -177.9(4) . . . . ?
C2 C3 C4 C28 129.9(4) . . . . ?
C3 N3 C1 S1 -0.4(4) . . . . ?
C3 N3 C1 N4 177.4(4) . . . . ?
C3 C4 C28 O2 104.2(4) . . . . ?
C3 C4 C28 N2 -75.8(4) . . . . ?
C28 N2 C6 C11A 168.5(4) . . . . ?
C28 N2 C6 C7A -14.5(5) . . . . ?
C28 N2 C6 C11 -166.7(5) . . . . ?
C28 N2 C6 C7 -0.8(7) . . . . ?
C6 N2 C28 O2 4.9(5) . . . . ?
C6 N2 C28 C4 -175.1(3) . . . . ?
C6 C11A C10A C9 0.0 . . . . ?
C11A C6 C7A C8A 0.0 . . . . ?
C11A C10A C9 C8A 0.0 . . . . ?
C11A C10A C9 C12 -177.2(3) . . . . ?
C10A C9 C8A C7A 0.0 . . . . ?
C10A C9 C12 C13 44.6(4) . . . . ?
C9 C8A C7A C6 0.0 . . . . ?
C9 C8 C7 C6 1.6(12) . . . . ?
C9 C10 C11 C6 1.7(7) . . . . ?
C9 C12 C13 N1 178.3(3) . . . . ?
C8A C9 C12 C13 -132.6(3) . . . . ?
C7A C6 C11A C10A 0.0 . . . . ?
C8 C9 C10 C11 -13.6(7) . . . . ?
C8 C9 C12 C13 -146.3(5) . . . . ?
C10 C9 C8 C7 12.2(10) . . . . ?
C10 C9 C12 C13 18.0(6) . . . . ?
C11 C6 C7 C8 -13.5(10) . . . . ?
C12 C9 C8A C7A 177.3(3) . . . . ?
C12 C9 C8 C7 176.3(6) . . . . ?
C12 C9 C10 C11 -178.1(4) . . . . ?
C13 N1 C14 C15 -83.5(4) . . . . ?
C14 N1 C13 C12 -169.8(3) . . . . ?
C14 C15 C16 C17 -71.0(4) . . . . ?
C14 C15 C16 C21 106.9(4) . . . . ?
C15 C16 C17 C18 177.2(4) . . . . ?
C15 C16 C21 C20 -176.0(4) . . . . ?
C16 C17 C18 C19 -0.6(7) . . . . ?
C17 C16 C21 C20 1.9(7) . . . . ?
C17 C18 C19 C20 0.8(8) . . . . ?
C18 C19 C20 C21 0.4(9) . . . . ?
C19 C20 C21 C16 -1.7(8) . . . . ?
C21 C16 C17 C18 -0.7(6) . . . . ?
O3 C22 C23 C24 -169.9(8) . . . . ?
O3 C22 C23 C25 77.1(6) . . . . ?
O3 C22 C23 C25A 48.5(7) . . . . ?
O3 C22 C23 C24A -176.9(6) . . . . ?
O4 C22 C23 C24 9.2(9) . . . . ?
O4 C22 C23 C25 -103.8(6) . . . . ?
O4 C22 C23 C25A -132.4(6) . . . . ?
O4 C22 C23 C24A 2.3(7) . . . . ?
C7 C6 C11 C10 11.8(8) . . . . ?
